data_7028749
loop_
_publ_author_name
'Wiedemann, Dennis'
'Grohmann, Andreas'

_publ_section_title
;
 Bulk spin-crossover in the complex [FeL(NCS)2] of a
 tris(pyridyl)ethane-derived N4-ligand-a temperature-dependent
 crystallographic study.
;
_journal_issue 6
_journal_name_full 'Dalton transactions (Cambridge, England : 2003)'
_journal_page_first 2406
_journal_page_last 2417
_journal_paper_doi 10.1039/c3dt53070a
_journal_volume 43
_journal_year 2014
_chemical_formula_iupac '[Fe (C20 H22 N4) (N C S)2].2C H Cl3'
_chemical_formula_moiety 'C22 H22 Fe N6 S2, 2(C H Cl3)'
_chemical_formula_sum 'C24 H24 Cl6 Fe N6 S2'
_chemical_formula_weight 729.16
_chemical_name_systematic
;(1-{6-[1,1-di(pyridin-2-yl)ethyl]pyridin-2-yl}-N,N-
dimethylmethanamine)bis(thiocyanato-\kN)iron(II)--chloroform(1/2)
;
_space_group_IT_number 14
_symmetry_cell_setting monoclinic
_symmetry_Int_Tables_number 14
_symmetry_space_group_name_Hall '-P 2ybc'
_symmetry_space_group_name_H-M 'P 1 21/c 1'
_atom_sites_solution_hydrogens geom
_atom_sites_solution_primary direct
_atom_sites_solution_secondary difmap
_audit_creation_date 2013-09-13T18:41:39-00:00
_audit_creation_method 'WinGX routine CIF_UPDATE'
_cell_angle_alpha 90
_cell_angle_beta 91.087(8)
_cell_angle_gamma 90
_cell_formula_units_Z 4
_cell_length_a 13.8495(12)
_cell_length_b 15.7047(11)
_cell_length_c 14.7310(14)
_cell_measurement_reflns_used 1444
_cell_measurement_temperature 273.00(14)
_cell_measurement_theta_max 32.5343
_cell_measurement_theta_min 3.2927
_cell_volume 3203.4(5)
_computing_cell_refinement
;
        CrysAlisPro, Agilent Technologies,
        Version 1.171.35.19 (release 27-10-2011 CrysAlis171 .NET)
        (compiled Oct 27 2011,15:02:11)
;
_computing_data_collection
;
        CrysAlisPro, Agilent Technologies,
        Version 1.171.35.19 (release 27-10-2011 CrysAlis171 .NET)
        (compiled Oct 27 2011,15:02:11)
;
_computing_data_reduction
;
        CrysAlisPro, Agilent Technologies,
        Version 1.171.35.19 (release 27-10-2011 CrysAlis171 .NET)
        (compiled Oct 27 2011,15:02:11)
;
_computing_molecular_graphics 'Ortep-3 for Windows (Farrugia, 1997)'
_computing_publication_material 'CIFTAB (Sheldrick, 2008)'
_computing_structure_refinement 'SHELXL-97 (Sheldrick, 2008)'
_computing_structure_solution 'SHELXS-97 (Sheldrick, 2008)'
_diffrn_ambient_environment N~2~
_diffrn_ambient_temperature 273.00(14)
_diffrn_detector 'CCD plate'
_diffrn_detector_area_resol_mean 16.3031
_diffrn_detector_type 'Agilent Sapphire 3'
_diffrn_measured_fraction_theta_full 0.984
_diffrn_measured_fraction_theta_max 0.984
_diffrn_measurement_device '\k-geometry diffractometer'
_diffrn_measurement_device_type 'Agilent Xcalibur'
_diffrn_measurement_method '\w scans'
_diffrn_measurement_specimen_support 'glass capillary'
_diffrn_radiation_monochromator graphite
_diffrn_radiation_probe x-ray
_diffrn_radiation_type MoK\a
_diffrn_radiation_wavelength 0.71073
_diffrn_reflns_av_R_equivalents 0.0767
_diffrn_reflns_av_unetI/netI 0.115
_diffrn_reflns_limit_h_max 16
_diffrn_reflns_limit_h_min -15
_diffrn_reflns_limit_k_max 13
_diffrn_reflns_limit_k_min -18
_diffrn_reflns_limit_l_max 14
_diffrn_reflns_limit_l_min -17
_diffrn_reflns_number 13334
_diffrn_reflns_theta_full 25
_diffrn_reflns_theta_max 25
_diffrn_reflns_theta_min 3.3
_diffrn_source 'fine-focus sealed tube'
_diffrn_source_type 'Agilent Enhance'
_diffrn_standards_number 0
_exptl_absorpt_coefficient_mu 1.128
_exptl_absorpt_correction_T_max 1
_exptl_absorpt_correction_T_min 0.8832
_exptl_absorpt_correction_type multi-scan
_exptl_absorpt_process_details
;
        CrysAlisPro, Agilent Technologies,
        Version 1.171.35.19 (release 27-10-2011 CrysAlis171 .NET)
        (compiled Oct 27 2011,15:02:11)
        Empirical absorption correction using spherical harmonics,
 implemented in SCALE3 ABSPACK scaling algorithm.
;
_exptl_crystal_colour 'dark red'
_exptl_crystal_density_diffrn 1.512
_exptl_crystal_density_method 'not measured'
_exptl_crystal_description prism
_exptl_crystal_F_000 1480
_exptl_crystal_recrystallization_method 'precipitation: chloroform, diethyl ether, vapour diffusion, r. t., 2 weeks'
_exptl_crystal_size_max 0.3
_exptl_crystal_size_mid 0.14
_exptl_crystal_size_min 0.07
_refine_diff_density_max 0.432
_refine_diff_density_min -0.352
_refine_diff_density_rms 0.069
_refine_ls_extinction_method none
_refine_ls_goodness_of_fit_ref 1.09
_refine_ls_hydrogen_treatment constr
_refine_ls_matrix_type full
_refine_ls_number_parameters 392
_refine_ls_number_reflns 5553
_refine_ls_number_restraints 66
_refine_ls_restrained_S_all 1.097
_refine_ls_R_factor_all 0.149
_refine_ls_R_factor_gt 0.0824
_refine_ls_shift/su_max 0.001
_refine_ls_shift/su_mean 0
_refine_ls_structure_factor_coef Fsqd
_refine_ls_weighting_details 'calc w=1/[\s^2^(Fo^2^)+(0.0442P)^2^+1.9887P] where P=(Fo^2^+2Fc^2^)/3'
_refine_ls_weighting_scheme calc
_refine_ls_wR_factor_gt 0.1402
_refine_ls_wR_factor_ref 0.1686
_reflns_number_gt 3285
_reflns_number_total 5553
_reflns_threshold_expression >2\s(I)
_cod_data_source_file c3dt53070a.txt
_cod_data_source_block compound1b-273K
_cod_original_sg_symbol_H-M 'P 21/c'
_cod_database_code 7028749

loop_
_symmetry_equiv_pos_as_xyz
'x, y, z'
'-x, y+1/2, -z+1/2'
'-x, -y, -z'
'x, -y-1/2, z-1/2'

loop_
_atom_site_label
_atom_site_type_symbol
_atom_site_fract_x
_atom_site_fract_y
_atom_site_fract_z
_atom_site_U_iso_or_equiv
_atom_site_adp_type
_atom_site_occupancy
_atom_site_symmetry_multiplicity
_atom_site_calc_flag
_atom_site_refinement_flags
_atom_site_disorder_assembly
_atom_site_disorder_group
C11 C 0.0801(4) 0.5453(3) 0.3521(4) 0.0379(15) Uani 1 1 d . . .
C12 C 0.0047(4) 0.5975(3) 0.3726(5) 0.0411(16) Uani 1 1 d . . .
H12 H -0.0411 0.6127 0.3285 0.049 Uiso 1 1 calc R . .
C13 C -0.0018(4) 0.6268(4) 0.4598(5) 0.0476(17) Uani 1 1 d . . .
H13 H -0.0543 0.6599 0.476 0.057 Uiso 1 1 calc R . .
C14 C 0.0687(4) 0.6077(3) 0.5234(4) 0.0409(15) Uani 1 1 d . . .
H14 H 0.0653 0.6293 0.582 0.049 Uiso 1 1 calc R . .
C15 C 0.1451(4) 0.5558(3) 0.4991(4) 0.0327(13) Uani 1 1 d . . .
C16 C 0.2339(4) 0.5378(3) 0.5595(4) 0.0361(14) Uani 1 1 d . . .
C17 C 0.2249(5) 0.5855(4) 0.6497(4) 0.0582(19) Uani 1 1 d . . .
H17A H 0.2821 0.5762 0.6863 0.087 Uiso 1 1 calc R . .
H17B H 0.1696 0.5649 0.6813 0.087 Uiso 1 1 calc R . .
H17C H 0.2175 0.6453 0.638 0.087 Uiso 1 1 calc R . .
C21 C 0.2723(4) 0.3096(4) 0.5142(5) 0.0489(17) Uani 1 1 d . . .
H21 H 0.2816 0.2761 0.4631 0.059 Uiso 1 1 calc R . .
C22 C 0.2750(4) 0.2716(4) 0.5969(6) 0.060(2) Uani 1 1 d . . .
H22 H 0.2871 0.2135 0.6016 0.072 Uiso 1 1 calc R . .
C23 C 0.2601(4) 0.3185(5) 0.6730(6) 0.062(2) Uani 1 1 d . . .
H23 H 0.2602 0.2932 0.7301 0.074 Uiso 1 1 calc R . .
C24 C 0.2446(4) 0.4066(4) 0.6626(5) 0.0534(18) Uani 1 1 d . . .
H24 H 0.234 0.4409 0.7129 0.064 Uiso 1 1 calc R . .
C25 C 0.2452(4) 0.4411(4) 0.5766(4) 0.0376(15) Uani 1 1 d . . .
C31 C 0.4229(4) 0.5497(4) 0.3860(5) 0.0489(17) Uani 1 1 d . . .
H31 H 0.4362 0.522 0.3319 0.059 Uiso 1 1 calc R . .
C32 C 0.4887(4) 0.6096(4) 0.4185(6) 0.0544(19) Uani 1 1 d . . .
H32 H 0.5442 0.6224 0.3867 0.065 Uiso 1 1 calc R . .
C33 C 0.4691(5) 0.6489(4) 0.4984(6) 0.056(2) Uani 1 1 d . . .
H33 H 0.5109 0.6902 0.5218 0.068 Uiso 1 1 calc R . .
C34 C 0.3868(4) 0.6272(4) 0.5444(5) 0.0474(17) Uani 1 1 d . . .
H34 H 0.3737 0.6531 0.5996 0.057 Uiso 1 1 calc R . .
C35 C 0.3240(4) 0.5670(3) 0.5088(4) 0.0371(15) Uani 1 1 d . . .
C40 C 0.0997(4) 0.5119(4) 0.2589(5) 0.0511(18) Uani 1 1 d . . .
H40A H 0.0678 0.4575 0.2504 0.061 Uiso 1 1 calc R . .
H40B H 0.0741 0.5512 0.2136 0.061 Uiso 1 1 calc R . .
C42 C 0.2229(6) 0.4508(5) 0.1647(5) 0.086(3) Uani 1 1 d . . .
H42A H 0.1926 0.3961 0.1699 0.13 Uiso 1 1 calc R . .
H42B H 0.2913 0.4434 0.1585 0.13 Uiso 1 1 calc R . .
H42C H 0.1972 0.4799 0.1123 0.13 Uiso 1 1 calc R . .
C43 C 0.2471(5) 0.5879(4) 0.2332(5) 0.064(2) Uani 1 1 d . . .
H43A H 0.2178 0.6138 0.1804 0.097 Uiso 1 1 calc R . .
H43B H 0.3153 0.5822 0.2245 0.097 Uiso 1 1 calc R . .
H43C H 0.2359 0.6228 0.2854 0.097 Uiso 1 1 calc R . .
C51 C 0.4168(5) 0.3359(4) 0.2884(5) 0.0519(19) Uani 1 1 d . . .
C61 C 0.1105(4) 0.2825(4) 0.3518(5) 0.0508(18) Uani 1 1 d . . .
N10 N 0.1471(3) 0.5219(3) 0.4154(4) 0.0345(12) Uani 1 1 d . . .
N20 N 0.2569(3) 0.3928(3) 0.5027(4) 0.0378(12) Uani 1 1 d . . .
N30 N 0.3417(3) 0.5298(3) 0.4283(4) 0.0389(12) Uani 1 1 d . . .
N41 N 0.2039(4) 0.5019(3) 0.2475(4) 0.0555(15) Uani 1 1 d . . .
N50 N 0.3564(4) 0.3732(3) 0.3204(4) 0.0581(17) Uani 1 1 d . . .
N60 N 0.1528(4) 0.3444(4) 0.3449(4) 0.0545(15) Uani 1 1 d . . .
S52 S 0.50439(14) 0.28252(12) 0.24217(15) 0.0727(6) Uani 1 1 d . . .
S62 S 0.05039(16) 0.19393(13) 0.36518(17) 0.0866(7) Uani 1 1 d . . .
Fe1 Fe 0.24910(6) 0.44020(5) 0.37375(7) 0.0399(3) Uani 1 1 d . . .
C1 C 0.1105(7) 0.8424(6) 0.4260(7) 0.113(3) Uani 1 1 d . . .
H1 H 0.0694 0.8215 0.4747 0.136 Uiso 1 1 calc R . .
Cl2 Cl 0.0635(2) 0.80648(15) 0.3225(2) 0.1265(10) Uani 1 1 d . . .
Cl3 Cl 0.1066(3) 0.9527(2) 0.4254(3) 0.1834(17) Uani 1 1 d . . .
Cl4 Cl 0.2239(3) 0.8055(3) 0.4441(4) 0.217(2) Uani 1 1 d . . .
C5A C 0.5489(14) 0.5994(13) 0.1337(15) 0.094(7) Uani 0.46(2) 1 d PDU A 1
H5A H 0.5457 0.64 0.1842 0.112 Uiso 0.46(2) 1 calc PR A 1
Cl6A Cl 0.6604(14) 0.6064(10) 0.0732(14) 0.136(5) Uani 0.46(2) 1 d PDU A 1
Cl7A Cl 0.4556(13) 0.6118(6) 0.0562(7) 0.113(4) Uani 0.46(2) 1 d PDU A 1
Cl8A Cl 0.5587(12) 0.4904(7) 0.1714(10) 0.092(4) Uani 0.46(2) 1 d PDU A 1
C5B C 0.5781(13) 0.5989(12) 0.1218(12) 0.089(5) Uani 0.54(2) 1 d PDU A 2
H5B H 0.5645 0.6451 0.1644 0.107 Uiso 0.54(2) 1 calc PR A 2
Cl6B Cl 0.7042(10) 0.6012(8) 0.0958(7) 0.102(3) Uani 0.54(2) 1 d PDU A 2
Cl7B Cl 0.5183(16) 0.6193(5) 0.0208(11) 0.144(6) Uani 0.54(2) 1 d PDU A 2
Cl8B Cl 0.5432(12) 0.4999(10) 0.1721(9) 0.109(4) Uani 0.54(2) 1 d PDU A 2

loop_
_atom_site_aniso_label
_atom_site_aniso_U_11
_atom_site_aniso_U_22
_atom_site_aniso_U_33
_atom_site_aniso_U_23
_atom_site_aniso_U_13
_atom_site_aniso_U_12
C11 0.042(4) 0.031(3) 0.040(4) 0.008(3) -0.001(3) -0.005(3)
C12 0.030(3) 0.038(3) 0.055(5) 0.008(3) 0.000(3) 0.004(3)
C13 0.032(4) 0.045(4) 0.066(5) 0.004(4) 0.015(3) 0.012(3)
C14 0.045(4) 0.036(3) 0.042(4) -0.001(3) 0.013(3) 0.006(3)
C15 0.038(3) 0.028(3) 0.033(4) 0.005(3) 0.007(3) -0.001(3)
C16 0.037(3) 0.042(3) 0.030(4) -0.002(3) 0.003(3) 0.004(3)
C17 0.058(4) 0.076(5) 0.041(4) -0.009(4) 0.002(3) 0.009(4)
C21 0.040(4) 0.042(4) 0.065(5) 0.011(4) 0.000(3) 0.001(3)
C22 0.044(4) 0.047(4) 0.089(7) 0.017(5) -0.004(4) -0.001(3)
C23 0.043(4) 0.073(5) 0.070(6) 0.038(5) 0.001(4) 0.001(4)
C24 0.037(4) 0.064(4) 0.059(5) 0.014(4) 0.005(3) 0.002(3)
C25 0.029(3) 0.041(3) 0.043(4) 0.013(3) 0.001(3) -0.002(3)
C31 0.049(4) 0.047(4) 0.051(5) 0.004(4) 0.010(3) 0.001(3)
C32 0.042(4) 0.049(4) 0.072(6) 0.021(4) 0.003(4) -0.009(3)
C33 0.041(4) 0.047(4) 0.081(6) -0.008(4) -0.014(4) -0.011(3)
C34 0.040(4) 0.045(4) 0.056(5) -0.012(4) -0.006(3) 0.001(3)
C35 0.037(3) 0.029(3) 0.045(4) 0.002(3) -0.006(3) 0.001(3)
C40 0.055(4) 0.047(4) 0.051(5) 0.003(4) -0.005(3) 0.010(3)
C42 0.126(7) 0.079(5) 0.055(6) -0.014(5) 0.018(5) 0.023(5)
C43 0.075(5) 0.060(4) 0.059(5) 0.022(4) 0.009(4) 0.007(4)
C51 0.063(5) 0.030(3) 0.062(5) 0.001(4) -0.015(4) 0.000(3)
C61 0.042(4) 0.066(5) 0.045(5) -0.014(4) 0.002(3) 0.001(3)
N10 0.030(3) 0.029(2) 0.044(3) 0.005(3) -0.002(2) 0.0017(19)
N20 0.026(3) 0.030(3) 0.057(4) 0.002(3) 0.000(2) 0.001(2)
N30 0.033(3) 0.040(3) 0.045(4) 0.001(3) 0.010(2) 0.002(2)
N41 0.069(4) 0.044(3) 0.055(4) -0.003(3) 0.015(3) 0.012(3)
N50 0.054(4) 0.038(3) 0.081(5) 0.007(3) -0.015(3) -0.003(3)
N60 0.046(3) 0.063(4) 0.054(4) 0.001(3) 0.002(3) 0.006(3)
S52 0.0816(14) 0.0621(11) 0.0746(16) -0.0165(12) 0.0027(11) 0.0061(10)
S62 0.1015(17) 0.0720(13) 0.0871(18) -0.0291(13) 0.0196(13) -0.0335(12)
Fe1 0.0379(5) 0.0361(4) 0.0459(6) 0.0040(5) -0.0003(4) -0.0014(4)
C1 0.120(8) 0.111(7) 0.108(9) 0.018(7) -0.026(7) -0.031(6)
Cl2 0.188(3) 0.0954(17) 0.095(2) 0.0226(17) -0.027(2) -0.0442(17)
Cl3 0.228(4) 0.121(2) 0.199(4) -0.048(3) -0.058(3) -0.017(2)
Cl4 0.140(3) 0.230(4) 0.277(6) 0.029(4) -0.064(3) 0.011(3)
C5A 0.108(10) 0.089(11) 0.084(14) 0.037(12) 0.011(7) -0.029(11)
Cl6A 0.142(9) 0.106(6) 0.163(11) 0.039(7) 0.071(8) -0.008(7)
Cl7A 0.146(8) 0.091(4) 0.102(6) 0.009(4) -0.009(5) 0.017(5)
Cl8A 0.128(7) 0.052(4) 0.094(8) 0.013(4) -0.022(6) -0.012(4)
C5B 0.117(10) 0.081(10) 0.070(10) -0.019(9) 0.014(9) 0.010(10)
Cl6B 0.135(6) 0.096(4) 0.075(4) 0.031(3) 0.022(4) 0.021(5)
Cl7B 0.202(12) 0.087(4) 0.141(8) -0.004(4) -0.066(8) 0.002(5)
Cl8B 0.134(7) 0.117(7) 0.080(6) 0.003(5) 0.051(6) 0.005(5)

loop_
_atom_type_symbol
_atom_type_description
_atom_type_scat_dispersion_real
_atom_type_scat_dispersion_imag
_atom_type_scat_source
C C 0.0033 0.0016 'International Tables Vol C Tables 4.2.6.8 and 6.1.1.4'
H H 0 0 'International Tables Vol C Tables 4.2.6.8 and 6.1.1.4'
N N 0.0061 0.0033 'International Tables Vol C Tables 4.2.6.8 and 6.1.1.4'
S S 0.1246 0.1234 'International Tables Vol C Tables 4.2.6.8 and 6.1.1.4'
Cl Cl 0.1484 0.1585 'International Tables Vol C Tables 4.2.6.8 and 6.1.1.4'
Fe Fe 0.3463 0.8444 'International Tables Vol C Tables 4.2.6.8 and 6.1.1.4'

loop_
_geom_angle_atom_site_label_1
_geom_angle_atom_site_label_2
_geom_angle_atom_site_label_3
_geom_angle
N10 C11 C12 121.8(6)
N10 C11 C40 113.7(5)
C12 C11 C40 124.4(6)
C11 C12 C13 118.3(6)
C12 C13 C14 120.6(6)
C13 C14 C15 119.2(6)
N10 C15 C14 119.9(5)
N10 C15 C16 115.5(5)
C14 C15 C16 124.5(5)
C17 C16 C15 109.7(5)
C17 C16 C35 110.8(5)
C15 C16 C35 108.2(5)
C17 C16 C25 110.4(5)
C15 C16 C25 110.7(5)
C35 C16 C25 106.9(4)
N20 C21 C22 123.1(7)
C21 C22 C23 120.0(6)
C22 C23 C24 117.9(7)
C25 C24 C23 118.9(7)
N20 C25 C24 121.9(5)
N20 C25 C16 116.0(5)
C24 C25 C16 122.2(6)
N30 C31 C32 123.5(7)
C33 C32 C31 117.7(6)
C32 C33 C34 119.5(6)
C33 C34 C35 120.2(6)
N30 C35 C34 120.5(6)
N30 C35 C16 117.4(5)
C34 C35 C16 122.1(6)
N41 C40 C11 109.8(5)
N50 C51 S52 179.7(7)
N60 C61 S62 178.2(7)
C15 N10 C11 119.9(5)
C15 N10 Fe1 124.0(4)
C11 N10 Fe1 116.0(4)
C21 N20 C25 118.2(6)
C21 N20 Fe1 118.7(5)
C25 N20 Fe1 123.0(4)
C31 N30 C35 118.5(5)
C31 N30 Fe1 120.2(4)
C35 N30 Fe1 121.2(4)
C40 N41 C42 110.0(6)
C40 N41 C43 108.5(5)
C42 N41 C43 107.1(6)
C40 N41 Fe1 102.6(4)
C42 N41 Fe1 114.1(4)
C43 N41 Fe1 114.4(4)
C51 N50 Fe1 178.6(6)
C61 N60 Fe1 160.1(6)
N50 Fe1 N10 171.5(2)
N50 Fe1 N20 98.5(2)
N10 Fe1 N20 88.50(19)
N50 Fe1 N60 91.0(2)
N10 Fe1 N60 94.22(19)
N20 Fe1 N60 87.0(2)
N50 Fe1 N30 92.94(19)
N10 Fe1 N30 83.14(17)
N20 Fe1 N30 82.17(19)
N60 Fe1 N30 168.9(2)
N50 Fe1 N41 95.9(2)
N10 Fe1 N41 77.6(2)
N20 Fe1 N41 165.02(19)
N60 Fe1 N41 88.5(2)
N30 Fe1 N41 101.3(2)
Cl4 C1 Cl3 111.8(5)
Cl4 C1 Cl2 111.0(6)
Cl3 C1 Cl2 108.0(6)
Cl7A C5A Cl6A 107.7(12)
Cl7A C5A Cl8A 111.3(12)
Cl6A C5A Cl8A 98.6(11)
Cl7B C5B Cl8B 113.0(11)
Cl7B C5B Cl6B 105.4(9)
Cl8B C5B Cl6B 112.1(11)

loop_
_geom_bond_atom_site_label_1
_geom_bond_atom_site_label_2
_geom_bond_distance
C11 N10 1.354(7)
C11 C12 1.365(7)
C11 C40 1.499(8)
C12 C13 1.369(8)
C13 C14 1.374(8)
C14 C15 1.388(7)
C15 N10 1.343(7)
C15 C16 1.531(8)
C16 C17 1.532(8)
C16 C35 1.537(8)
C16 C25 1.547(7)
C21 N20 1.335(7)
C21 C22 1.356(9)
C22 C23 1.360(10)
C23 C24 1.407(9)
C24 C25 1.379(8)
C25 N20 1.338(7)
C31 N30 1.334(7)
C31 C32 1.388(8)
C32 C33 1.361(9)
C33 C34 1.380(8)
C34 C35 1.381(7)
C35 N30 1.348(7)
C40 N41 1.465(7)
C42 N41 1.487(8)
C43 N41 1.493(7)
C51 N50 1.132(8)
C51 S52 1.634(8)
C61 N60 1.141(7)
C61 S62 1.634(7)
N10 Fe1 2.013(4)
N20 Fe1 2.041(5)
N30 Fe1 2.057(5)
N41 Fe1 2.179(6)
N50 Fe1 1.994(6)
N60 Fe1 2.050(6)
C1 Cl4 1.691(9)
C1 Cl3 1.734(9)
C1 Cl2 1.740(10)
C5A Cl7A 1.719(16)
C5A Cl6A 1.801(16)
C5A Cl8A 1.804(15)
C5B Cl7B 1.719(14)
C5B Cl8B 1.792(14)
C5B Cl6B 1.796(15)

loop_
_geom_torsion_atom_site_label_1
_geom_torsion_atom_site_label_2
_geom_torsion_atom_site_label_3
_geom_torsion_atom_site_label_4
_geom_torsion
N10 C11 C12 C13 0.5(8)
C40 C11 C12 C13 -176.7(6)
C11 C12 C13 C14 3.4(9)
C12 C13 C14 C15 -2.2(9)
C13 C14 C15 N10 -2.9(8)
C13 C14 C15 C16 172.7(5)
N10 C15 C16 C17 175.8(5)
C14 C15 C16 C17 0.0(8)
N10 C15 C16 C35 54.8(6)
C14 C15 C16 C35 -121.0(6)
N10 C15 C16 C25 -62.1(6)
C14 C15 C16 C25 122.1(6)
N20 C21 C22 C23 1.1(9)
C21 C22 C23 C24 -1.5(9)
C22 C23 C24 C25 -0.1(9)
C23 C24 C25 N20 2.4(8)
C23 C24 C25 C16 -176.8(5)
C17 C16 C25 N20 -177.9(5)
C15 C16 C25 N20 60.4(6)
C35 C16 C25 N20 -57.3(6)
C17 C16 C25 C24 1.3(7)
C15 C16 C25 C24 -120.3(6)
C35 C16 C25 C24 122.0(6)
N30 C31 C32 C33 0.9(9)
C31 C32 C33 C34 1.1(9)
C32 C33 C34 C35 -1.1(9)
C33 C34 C35 N30 -0.9(9)
C33 C34 C35 C16 177.3(5)
C17 C16 C35 N30 179.5(5)
C15 C16 C35 N30 -60.2(6)
C25 C16 C35 N30 59.1(6)
C17 C16 C35 C34 1.3(7)
C15 C16 C35 C34 121.6(6)
C25 C16 C35 C34 -119.1(6)
N10 C11 C40 N41 -29.4(7)
C12 C11 C40 N41 148.0(5)
C14 C15 N10 C11 6.7(7)
C16 C15 N10 C11 -169.3(5)
C14 C15 N10 Fe1 -176.2(4)
C16 C15 N10 Fe1 7.8(6)
C12 C11 N10 C15 -5.6(8)
C40 C11 N10 C15 171.8(5)
C12 C11 N10 Fe1 177.1(4)
C40 C11 N10 Fe1 -5.4(6)
C22 C21 N20 C25 1.2(8)
C22 C21 N20 Fe1 -177.4(4)
C24 C25 N20 C21 -2.9(8)
C16 C25 N20 C21 176.4(4)
C24 C25 N20 Fe1 175.7(4)
C16 C25 N20 Fe1 -5.1(6)
C32 C31 N30 C35 -2.9(9)
C32 C31 N30 Fe1 179.8(4)
C34 C35 N30 C31 2.8(8)
C16 C35 N30 C31 -175.4(5)
C34 C35 N30 Fe1 -179.9(4)
C16 C35 N30 Fe1 1.9(7)
C11 C40 N41 C42 167.0(5)
C11 C40 N41 C43 -76.1(6)
C11 C40 N41 Fe1 45.3(5)
C15 N10 Fe1 N20 33.2(4)
C11 N10 Fe1 N20 -149.6(4)
C15 N10 Fe1 N60 120.1(4)
C11 N10 Fe1 N60 -62.7(4)
C15 N10 Fe1 N30 -49.1(4)
C11 N10 Fe1 N30 128.1(4)
C15 N10 Fe1 N41 -152.4(4)
C11 N10 Fe1 N41 24.8(4)
C21 N20 Fe1 N50 -40.8(4)
C25 N20 Fe1 N50 140.6(4)
C21 N20 Fe1 N10 144.1(4)
C25 N20 Fe1 N10 -34.5(4)
C21 N20 Fe1 N60 49.8(4)
C25 N20 Fe1 N60 -128.8(4)
C21 N20 Fe1 N30 -132.6(4)
C25 N20 Fe1 N30 48.8(4)
C21 N20 Fe1 N41 122.6(7)
C25 N20 Fe1 N41 -55.9(9)
C61 N60 Fe1 N50 82.6(16)
C61 N60 Fe1 N10 -104.1(16)
C61 N60 Fe1 N20 -15.9(16)
C61 N60 Fe1 N30 -28(2)
C61 N60 Fe1 N41 178.5(16)
C31 N30 Fe1 N50 32.5(5)
C35 N30 Fe1 N50 -144.7(4)
C31 N30 Fe1 N10 -139.8(4)
C35 N30 Fe1 N10 42.9(4)
C31 N30 Fe1 N20 130.7(4)
C35 N30 Fe1 N20 -46.6(4)
C31 N30 Fe1 N60 143.4(9)
C35 N30 Fe1 N60 -33.9(12)
C31 N30 Fe1 N41 -64.0(4)
C35 N30 Fe1 N41 118.7(4)
C40 N41 Fe1 N50 148.0(4)
C42 N41 Fe1 N50 29.0(5)
C43 N41 Fe1 N50 -94.8(4)
C40 N41 Fe1 N10 -37.6(3)
C42 N41 Fe1 N10 -156.5(5)
C43 N41 Fe1 N10 79.7(4)
C40 N41 Fe1 N20 -15.6(9)
C42 N41 Fe1 N20 -134.6(7)
C43 N41 Fe1 N20 101.6(8)
C40 N41 Fe1 N60 57.1(4)
C42 N41 Fe1 N60 -61.9(5)
C43 N41 Fe1 N60 174.3(4)
C40 N41 Fe1 N30 -117.8(4)
C42 N41 Fe1 N30 123.2(5)
C43 N41 Fe1 N30 -0.6(4)
